data_2015756
loop_
_publ_author_name
'Wen-Jie Lu'
'Yi-Min Zhu'
'Kai-Long Zhong'

_publ_section_title
Poly[diaqua(\m-4,4'-bipyridine)tetrakis(\m-ferrocenecarboxylato)bis(ferrocenecarboxylato)trimanganese(II)]
_journal_coeditor_code SF3022
_journal_issue 1
_journal_name_full 'Acta Crystallographica Section C'
_journal_page_first m4
_journal_page_last m6
_journal_paper_doi 10.1107/S0108270106047196
_journal_volume 63
_journal_year 2007
_chemical_formula_iupac '[Mn3 Fe6 (C5 H5)6 (C6 H4 O2)6 (C10 H8 N2) (H2 O)2]'
_chemical_formula_moiety 'C76 H66 Fe6 Mn3 N2 O14'
_chemical_formula_sum 'C76 H66 Fe6 Mn3 N2 O14'
_chemical_formula_weight 1731.23
_chemical_name_systematic
;
Poly[diaqua(\m-4,4'-bipyridine)tetrakis(\m-ferrocenecarboxylato)bis(\m-
ferrocenecarboxylato)trimanganese(II)]
;
_space_group_IT_number 2
_symmetry_cell_setting triclinic
_symmetry_space_group_name_Hall '-P 1'
_symmetry_space_group_name_H-M 'P -1'
_atom_sites_solution_hydrogens geom
_atom_sites_solution_primary direct
_atom_sites_solution_secondary difmap
_audit_creation_method SHELXL-97
_cell_angle_alpha 82.308(2)
_cell_angle_beta 83.418(2)
_cell_angle_gamma 66.000(2)
_cell_formula_units_Z 1
_cell_length_a 10.9891(11)
_cell_length_b 11.4986(11)
_cell_length_c 14.8928(15)
_cell_measurement_reflns_used 2728
_cell_measurement_temperature 293(2)
_cell_measurement_theta_max 28.2
_cell_measurement_theta_min 2.72
_cell_volume 1699.9(3)
_computing_cell_refinement 'SAINT (Bruker, 1998)'
_computing_data_collection 'SMART (Bruker, 1998)'
_computing_data_reduction SAINT
_computing_molecular_graphics 'SHELXTL (Bruker, 1998)'
_computing_publication_material SHELXTL
_computing_structure_refinement 'SHELXL97 (Sheldrick, 1997)'
_computing_structure_solution 'SHELXS97 (Sheldrick, 1997)'
_diffrn_ambient_temperature 293(2)
_diffrn_measured_fraction_theta_full 0.996
_diffrn_measured_fraction_theta_max 0.996
_diffrn_measurement_device_type 'Bruker SMART CCD 1K area-detector'
_diffrn_measurement_method '\f and \w'
_diffrn_radiation_monochromator graphite
_diffrn_radiation_source 'fine-focus sealed tube'
_diffrn_radiation_type MoK\a
_diffrn_radiation_wavelength 0.71073
_diffrn_reflns_av_R_equivalents 0.0271
_diffrn_reflns_av_sigmaI/netI 0.0546
_diffrn_reflns_limit_h_max 13
_diffrn_reflns_limit_h_min -10
_diffrn_reflns_limit_k_max 13
_diffrn_reflns_limit_k_min -13
_diffrn_reflns_limit_l_max 17
_diffrn_reflns_limit_l_min -17
_diffrn_reflns_number 9365
_diffrn_reflns_theta_full 25.00
_diffrn_reflns_theta_max 25.00
_diffrn_reflns_theta_min 1.38
_diffrn_standards_number 0
_exptl_absorpt_coefficient_mu 1.848
_exptl_absorpt_correction_T_max 0.6976
_exptl_absorpt_correction_T_min 0.5252
_exptl_absorpt_correction_type multi-scan
_exptl_absorpt_process_details '(SADABS; Sheldrick, 1996)'
_exptl_crystal_colour red
_exptl_crystal_density_diffrn 1.691
_exptl_crystal_density_method 'not measured'
_exptl_crystal_description block
_exptl_crystal_F_000 879
_exptl_crystal_size_max 0.40
_exptl_crystal_size_mid 0.30
_exptl_crystal_size_min 0.21
_refine_diff_density_max 0.706
_refine_diff_density_min -0.438
_refine_ls_extinction_method none
_refine_ls_goodness_of_fit_ref 1.027
_refine_ls_hydrogen_treatment mixed
_refine_ls_matrix_type full
_refine_ls_number_parameters 465
_refine_ls_number_reflns 5972
_refine_ls_number_restraints 6
_refine_ls_restrained_S_all 1.026
_refine_ls_R_factor_all 0.0666
_refine_ls_R_factor_gt 0.0399
_refine_ls_shift/su_max 0.001
_refine_ls_shift/su_mean 0.000
_refine_ls_structure_factor_coef Fsqd
_refine_ls_weighting_details 'calc w=1/[\s^2^(Fo^2^)+(0.0427P)^2^+0.8034P] where P=(Fo^2^+2Fc^2^)/3'
_refine_ls_weighting_scheme calc
_refine_ls_wR_factor_gt 0.0867
_refine_ls_wR_factor_ref 0.1023
_reflns_number_gt 4258
_reflns_number_total 5972
_reflns_threshold_expression I>2\s(I)
_cod_data_source_file sf3022.cif
_cod_data_source_block I
_cod_depositor_comments
;
The following automatic conversions were performed:

'_geom_angle_publ_flag' tag value 'yee' was replaced with 'yes'
value.

Automatic conversion script
Id: cif_fix_values 1646 2011-03-28 12:23:43Z adriana 
;
_cod_original_sg_symbol_H-M P-1
_cod_database_code 2015756
_cod_database_fobs_code 2015756

loop_
_symmetry_equiv_pos_as_xyz
'x, y, z'
'-x, -y, -z'

loop_
_atom_site_type_symbol
_atom_site_label
_atom_site_fract_x
_atom_site_fract_y
_atom_site_fract_z
_atom_site_U_iso_or_equiv
_atom_site_adp_type
_atom_site_calc_flag
_atom_site_refinement_flags
_atom_site_occupancy
Mn Mn1 1.0000 0.5000 1.0000 0.0282(2) Uani d S 1
Mn Mn2 0.53658(6) 0.59642(6) 0.89577(4) 0.03230(16) Uani d . 1
O O5 0.7154(3) 0.6198(3) 0.88344(18) 0.0409(7) Uani d . 1
O O6 0.9328(3) 0.5692(3) 0.86428(18) 0.0397(7) Uani d . 1
Fe Fe3 0.79051(6) 0.58642(6) 0.63538(4) 0.03417(16) Uani d . 1
C C23 0.8042(4) 0.6750(4) 0.7411(3) 0.0315(9) Uani d . 1
C C24 0.9105(4) 0.6643(4) 0.6726(3) 0.0398(10) Uani d . 1
H H24 1.0063 0.6199 0.6811 0.048 Uiso calc R 1
C C25 0.8517(5) 0.7315(4) 0.5908(3) 0.0461(11) Uani d . 1
H H25 0.9004 0.7395 0.5325 0.055 Uiso calc R 1
C C26 0.7115(5) 0.7813(4) 0.6067(3) 0.0451(11) Uani d . 1
H H26 0.6466 0.8297 0.5614 0.054 Uiso calc R 1
C C27 0.6805(4) 0.7481(4) 0.6994(3) 0.0347(9) Uani d . 1
H H27 0.5908 0.7699 0.7292 0.042 Uiso calc R 1
C C28 0.8187(5) 0.4031(4) 0.6832(3) 0.0506(12) Uani d . 1
H H28 0.8401 0.3636 0.7450 0.061 Uiso calc R 1
C C29 0.9115(5) 0.4035(4) 0.6098(4) 0.0561(13) Uani d . 1
H H29 1.0089 0.3643 0.6118 0.067 Uiso calc R 1
C C30 0.8402(5) 0.4704(5) 0.5332(3) 0.0585(14) Uani d . 1
H H30 0.8787 0.4855 0.4723 0.070 Uiso calc R 1
C C31 0.7027(5) 0.5103(5) 0.5603(3) 0.0555(13) Uani d . 1
H H31 0.6290 0.5590 0.5212 0.067 Uiso calc R 1
C C32 0.6897(5) 0.4688(4) 0.6519(3) 0.0508(12) Uani d . 1
H H32 0.6055 0.4833 0.6883 0.061 Uiso calc R 1
C C33 0.8183(4) 0.6172(4) 0.8355(3) 0.0316(9) Uani d . 1
O O3 0.6180(3) 0.4056(3) 0.85991(19) 0.0426(7) Uani d . 1
O O4 0.4744(3) 0.3806(3) 0.96866(18) 0.0479(8) Uani d . 1
Fe Fe2 0.46868(7) 0.21055(6) 0.76441(4) 0.04619(19) Uani d . 1
C C12 0.5694(4) 0.2224(4) 0.8675(3) 0.0368(9) Uani d . 1
C C13 0.4924(5) 0.1491(4) 0.8992(3) 0.0525(12) Uani d . 1
H H13 0.4210 0.1696 0.9478 0.063 Uiso calc R 1
C C14 0.5337(6) 0.0442(5) 0.8478(4) 0.0721(16) Uani d . 1
H H14 0.4971 -0.0215 0.8547 0.086 Uiso calc R 1
C C15 0.6363(6) 0.0496(5) 0.7856(4) 0.0754(17) Uani d . 1
H H15 0.6837 -0.0119 0.7410 0.090 Uiso calc R 1
C C16 0.6598(4) 0.1593(4) 0.7956(3) 0.0537(13) Uani d . 1
H H16 0.7268 0.1860 0.7606 0.064 Uiso calc R 1
C C17 0.3534(6) 0.3910(5) 0.7138(4) 0.0724(16) Uani d . 1
H H17 0.3450 0.4700 0.7370 0.087 Uiso calc R 1
C C18 0.2719(6) 0.3237(7) 0.7424(4) 0.0794(18) Uani d . 1
H H18 0.1967 0.3468 0.7882 0.095 Uiso calc R 1
C C19 0.3188(6) 0.2166(6) 0.6908(4) 0.0844(19) Uani d . 1
H H19 0.2820 0.1512 0.6957 0.101 Uiso calc R 1
C C20 0.4268(7) 0.2189(7) 0.6335(4) 0.084(2) Uani d . 1
H H20 0.4782 0.1565 0.5903 0.101 Uiso calc R 1
C C21 0.4477(7) 0.3278(6) 0.6467(4) 0.0821(19) Uani d . 1
H H21 0.5160 0.3549 0.6143 0.098 Uiso calc R 1
C C22 0.5537(4) 0.3428(4) 0.9005(2) 0.0316(9) Uani d . 1
O O1W 0.8029(3) 0.5279(4) 1.0666(2) 0.0444(8) Uani d D 1
H H1WA 0.778(5) 0.480(4) 1.095(3) 0.071(19) Uiso d D 1
H H1WB 0.744(4) 0.574(5) 1.040(4) 0.09(2) Uiso d D 1
N N1 0.9756(3) 0.6996(3) 1.0187(2) 0.0415(9) Uani d . 1
C C34 0.8826(4) 0.8052(4) 0.9817(4) 0.0538(13) Uani d . 1
H H34 0.8101 0.7982 0.9600 0.065 Uiso calc R 1
C C35 0.8862(4) 0.9245(4) 0.9734(4) 0.0545(13) Uani d . 1
H H35 0.8180 0.9952 0.9469 0.065 Uiso calc R 1
C C36 0.9939(4) 0.9370(3) 1.0055(3) 0.0341(9) Uani d . 1
C C37 1.0884(5) 0.8293(4) 1.0441(3) 0.0540(13) Uani d . 1
H H37 1.1620 0.8333 1.0666 0.065 Uiso calc R 1
C C38 1.0757(5) 0.7139(4) 1.0501(3) 0.0540(13) Uani d . 1
H H38 1.1414 0.6422 1.0778 0.065 Uiso calc R 1
O O1 0.4028(3) 0.7858(3) 0.8429(2) 0.0504(8) Uani d . 1
O O2 0.3321(3) 0.6327(3) 0.8512(2) 0.0523(8) Uani d . 1
Fe Fe1 0.17992(6) 0.87763(6) 0.65468(5) 0.04489(18) Uani d . 1
C C1 0.1887(4) 0.8393(4) 0.7915(3) 0.0401(10) Uani d . 1
C C2 0.1532(5) 0.9726(4) 0.7662(3) 0.0550(13) Uani d . 1
H H2 0.2029 1.0225 0.7779 0.066 Uiso calc R 1
C C3 0.0336(5) 1.0195(5) 0.7215(4) 0.0689(15) Uani d . 1
H H3 -0.0135 1.1079 0.6958 0.083 Uiso calc R 1
C C4 -0.0059(5) 0.9184(6) 0.7186(4) 0.0673(15) Uani d . 1
H H4 -0.0850 0.9242 0.6908 0.081 Uiso calc R 1
C C5 0.0878(4) 0.8072(5) 0.7624(3) 0.0528(12) Uani d . 1
H H5 0.0853 0.7222 0.7703 0.063 Uiso calc R 1
C C6 0.3653(5) 0.7802(6) 0.6002(4) 0.0690(16) Uani d . 1
H H6 0.4446 0.7299 0.6340 0.083 Uiso calc R 1
C C7 0.3216(7) 0.9108(7) 0.5693(5) 0.090(2) Uani d . 1
H H7 0.3648 0.9683 0.5767 0.108 Uiso calc R 1
C C8 0.2066(7) 0.9415(7) 0.5227(4) 0.091(2) Uani d . 1
H H8 0.1533 1.0257 0.4930 0.109 Uiso calc R 1
C C9 0.1817(6) 0.8319(7) 0.5257(4) 0.0807(18) Uani d . 1
H H9 0.1073 0.8256 0.4991 0.097 Uiso calc R 1
C C10 0.2785(6) 0.7345(6) 0.5725(4) 0.0743(16) Uani d . 1
H H10 0.2849 0.6464 0.5850 0.089 Uiso calc R 1
C C11 0.3133(4) 0.7486(4) 0.8307(3) 0.0397(10) Uani d . 1

loop_
_atom_site_aniso_label
_atom_site_aniso_U_11
_atom_site_aniso_U_22
_atom_site_aniso_U_33
_atom_site_aniso_U_12
_atom_site_aniso_U_13
_atom_site_aniso_U_23
Mn1 0.0285(5) 0.0225(4) 0.0364(5) -0.0129(4) -0.0035(3) -0.0021(4)
Mn2 0.0346(4) 0.0395(4) 0.0265(3) -0.0187(3) -0.0031(2) -0.0013(3)
O5 0.0375(17) 0.0568(19) 0.0332(16) -0.0260(15) -0.0040(13) 0.0053(14)
O6 0.0335(16) 0.0505(18) 0.0372(17) -0.0192(14) -0.0104(13) 0.0042(14)
Fe3 0.0422(4) 0.0384(3) 0.0278(3) -0.0225(3) -0.0003(2) -0.0033(3)
C23 0.036(2) 0.033(2) 0.031(2) -0.0190(19) -0.0008(17) -0.0023(17)
C24 0.043(3) 0.044(3) 0.042(3) -0.027(2) 0.0012(19) -0.005(2)
C25 0.068(3) 0.045(3) 0.033(3) -0.034(2) 0.006(2) 0.002(2)
C26 0.056(3) 0.038(3) 0.039(3) -0.019(2) -0.009(2) 0.008(2)
C27 0.040(2) 0.032(2) 0.031(2) -0.0140(19) -0.0050(17) 0.0009(18)
C28 0.077(4) 0.039(3) 0.044(3) -0.032(3) -0.002(2) -0.002(2)
C29 0.058(3) 0.043(3) 0.066(4) -0.019(2) 0.007(3) -0.017(3)
C30 0.088(4) 0.062(3) 0.037(3) -0.043(3) 0.017(3) -0.019(3)
C31 0.074(4) 0.066(3) 0.044(3) -0.043(3) -0.013(2) -0.010(3)
C32 0.060(3) 0.055(3) 0.052(3) -0.038(3) 0.001(2) -0.012(2)
C33 0.035(2) 0.034(2) 0.034(2) -0.0204(19) -0.0025(18) -0.0052(18)
O3 0.0439(17) 0.0393(17) 0.0507(19) -0.0234(15) 0.0019(14) -0.0069(14)
O4 0.0473(18) 0.064(2) 0.0276(16) -0.0162(16) 0.0017(13) -0.0125(15)
Fe2 0.0565(4) 0.0530(4) 0.0424(4) -0.0343(4) 0.0027(3) -0.0131(3)
C12 0.040(2) 0.035(2) 0.036(2) -0.016(2) -0.0030(18) -0.0019(19)
C13 0.060(3) 0.049(3) 0.051(3) -0.029(3) -0.006(2) 0.011(2)
C14 0.090(4) 0.045(3) 0.092(5) -0.038(3) -0.013(3) 0.001(3)
C15 0.078(4) 0.050(3) 0.101(5) -0.021(3) 0.001(3) -0.035(3)
C16 0.045(3) 0.052(3) 0.068(3) -0.021(2) 0.007(2) -0.022(3)
C17 0.095(5) 0.065(4) 0.065(4) -0.033(3) -0.045(3) 0.005(3)
C18 0.065(4) 0.122(6) 0.058(4) -0.043(4) -0.013(3) -0.005(4)
C19 0.106(5) 0.110(5) 0.076(4) -0.081(4) -0.018(4) -0.005(4)
C20 0.118(5) 0.128(6) 0.043(3) -0.081(5) -0.003(3) -0.025(4)
C21 0.120(5) 0.120(5) 0.043(3) -0.087(5) -0.016(3) 0.003(3)
C22 0.027(2) 0.037(2) 0.025(2) -0.0064(18) -0.0069(16) -0.0013(18)
O1W 0.0314(18) 0.051(2) 0.050(2) -0.0178(17) -0.0063(15) 0.0055(17)
N1 0.050(2) 0.0292(19) 0.051(2) -0.0196(18) -0.0082(17) -0.0038(17)
C34 0.041(3) 0.033(3) 0.092(4) -0.016(2) -0.018(2) -0.006(3)
C35 0.041(3) 0.026(2) 0.097(4) -0.012(2) -0.025(2) 0.003(2)
C36 0.043(2) 0.022(2) 0.037(2) -0.0123(18) -0.0051(18) -0.0031(18)
C37 0.059(3) 0.029(2) 0.081(4) -0.019(2) -0.040(3) 0.003(2)
C38 0.070(3) 0.027(2) 0.069(3) -0.018(2) -0.038(3) 0.007(2)
O1 0.0451(18) 0.0532(19) 0.062(2) -0.0286(16) -0.0167(15) 0.0054(16)
O2 0.0504(19) 0.0391(18) 0.068(2) -0.0188(15) -0.0233(16) 0.0115(16)
Fe1 0.0391(4) 0.0383(4) 0.0500(4) -0.0087(3) -0.0088(3) 0.0029(3)
C1 0.036(2) 0.039(2) 0.044(3) -0.013(2) -0.0026(19) -0.004(2)
C2 0.062(3) 0.034(3) 0.064(3) -0.015(2) 0.001(3) -0.009(2)
C3 0.052(3) 0.050(3) 0.076(4) 0.007(3) -0.006(3) 0.002(3)
C4 0.038(3) 0.078(4) 0.073(4) -0.011(3) -0.009(2) -0.002(3)
C5 0.041(3) 0.063(3) 0.057(3) -0.025(3) -0.007(2) 0.000(3)
C6 0.044(3) 0.096(5) 0.053(3) -0.008(3) -0.004(2) -0.028(3)
C7 0.099(5) 0.100(5) 0.093(5) -0.066(5) 0.042(4) -0.039(4)
C8 0.092(5) 0.079(5) 0.060(4) -0.003(4) 0.007(3) 0.023(3)
C9 0.080(4) 0.107(5) 0.057(4) -0.036(4) -0.022(3) -0.004(4)
C10 0.104(5) 0.060(4) 0.055(4) -0.026(4) -0.004(3) -0.014(3)
C11 0.043(3) 0.041(3) 0.035(2) -0.018(2) -0.0005(19) -0.001(2)

loop_
_atom_type_symbol
_atom_type_description
_atom_type_scat_dispersion_real
_atom_type_scat_dispersion_imag
_atom_type_scat_source
C C 0.0033 0.0016 'International Tables Vol C Tables 4.2.6.8 and 6.1.1.4'
H H 0.0000 0.0000 'International Tables Vol C Tables 4.2.6.8 and 6.1.1.4'
N N 0.0061 0.0033 'International Tables Vol C Tables 4.2.6.8 and 6.1.1.4'
O O 0.0106 0.0060 'International Tables Vol C Tables 4.2.6.8 and 6.1.1.4'
Mn Mn 0.3368 0.7283 'International Tables Vol C Tables 4.2.6.8 and 6.1.1.4'
Fe Fe 0.3463 0.8444 'International Tables Vol C Tables 4.2.6.8 and 6.1.1.4'

loop_
_geom_angle_atom_site_label_1
_geom_angle_atom_site_label_2
_geom_angle_atom_site_label_3
_geom_angle_site_symmetry_1
_geom_angle_site_symmetry_3
_geom_angle
_geom_angle_publ_flag
O6 Mn1 O6 . 2_767 180.0000(10) ?
O6 Mn1 O1W . . 96.16(12) yes
O6 Mn1 O1W 2_767 . 83.84(12) yes
O6 Mn1 O1W . 2_767 83.84(12) ?
O6 Mn1 O1W 2_767 2_767 96.16(12) ?
O1W Mn1 O1W . 2_767 180.0 ?
O6 Mn1 N1 . . 88.43(12) yes
O6 Mn1 N1 2_767 . 91.57(12) yes
O1W Mn1 N1 . . 92.86(13) yes
O1W Mn1 N1 2_767 . 87.14(13) yes
O6 Mn1 N1 . 2_767 91.57(12) ?
O6 Mn1 N1 2_767 2_767 88.43(12) ?
O1W Mn1 N1 . 2_767 87.14(13) ?
O1W Mn1 N1 2_767 2_767 92.86(13) ?
N1 Mn1 N1 . 2_767 180.0000(10) ?
O4 Mn2 O5 2_667 . 87.53(11) yes
O4 Mn2 O3 2_667 . 116.69(12) yes
O5 Mn2 O3 . . 96.43(11) yes
O4 Mn2 O1 2_667 . 101.24(12) yes
O5 Mn2 O1 . . 100.32(11) yes
O3 Mn2 O1 . . 139.01(12) yes
O4 Mn2 O2 2_667 . 110.57(12) yes
O5 Mn2 O2 . . 153.78(11) yes
O3 Mn2 O2 . . 92.14(11) yes
O1 Mn2 O2 . . 58.64(10) yes
O4 Mn2 C11 2_667 . 108.33(12) ?
O5 Mn2 C11 . . 128.02(12) ?
O3 Mn2 C11 . . 117.02(12) ?
O1 Mn2 C11 . . 29.26(11) ?
O2 Mn2 C11 . . 29.38(11) ?
C33 O5 Mn2 . . 149.0(3) ?
C33 O6 Mn1 . . 131.4(3) ?
C24 Fe3 C31 . . 162.08(18) ?
C24 Fe3 C23 . . 41.39(15) ?
C31 Fe3 C23 . . 155.80(17) ?
C24 Fe3 C30 . . 124.03(18) ?
C31 Fe3 C30 . . 40.64(18) ?
C23 Fe3 C30 . . 161.9(2) ?
C24 Fe3 C29 . . 106.29(19) ?
C31 Fe3 C29 . . 67.8(2) ?
C23 Fe3 C29 . . 124.98(19) ?
C30 Fe3 C29 . . 40.5(2) ?
C24 Fe3 C28 . . 119.65(19) ?
C31 Fe3 C28 . . 67.6(2) ?
C23 Fe3 C28 . . 107.66(17) ?
C30 Fe3 C28 . . 68.05(19) ?
C29 Fe3 C28 . . 40.34(18) ?
C24 Fe3 C32 . . 155.33(19) ?
C31 Fe3 C32 . . 39.98(18) ?
C23 Fe3 C32 . . 121.01(17) ?
C30 Fe3 C32 . . 67.94(18) ?
C29 Fe3 C32 . . 67.74(19) ?
C28 Fe3 C32 . . 40.31(18) ?
C24 Fe3 C25 . . 40.87(17) ?
C31 Fe3 C25 . . 125.91(19) ?
C23 Fe3 C25 . . 68.82(16) ?
C30 Fe3 C25 . . 107.02(18) ?
C29 Fe3 C25 . . 119.63(19) ?
C28 Fe3 C25 . . 154.5(2) ?
C32 Fe3 C25 . . 163.2(2) ?
C24 Fe3 C26 . . 68.74(18) ?
C31 Fe3 C26 . . 108.8(2) ?
C23 Fe3 C26 . . 68.83(17) ?
C30 Fe3 C26 . . 120.2(2) ?
C29 Fe3 C26 . . 154.41(19) ?
C28 Fe3 C26 . . 164.02(18) ?
C32 Fe3 C26 . . 127.04(19) ?
C25 Fe3 C26 . . 40.29(17) ?
C24 Fe3 C27 . . 69.21(16) ?
C31 Fe3 C27 . . 121.26(19) ?
C23 Fe3 C27 . . 41.15(15) ?
C30 Fe3 C27 . . 155.4(2) ?
C29 Fe3 C27 . . 163.22(19) ?
C28 Fe3 C27 . . 126.70(17) ?
C32 Fe3 C27 . . 109.21(17) ?
C25 Fe3 C27 . . 68.23(16) ?
C26 Fe3 C27 . . 40.58(15) ?
C24 C23 C27 . . 107.5(4) ?
C24 C23 C33 . . 126.5(4) ?
C27 C23 C33 . . 125.9(3) ?
C24 C23 Fe3 . . 69.0(2) ?
C27 C23 Fe3 . . 70.0(2) ?
C33 C23 Fe3 . . 124.3(3) ?
C25 C24 C23 . . 107.6(4) ?
C25 C24 Fe3 . . 70.3(2) ?
C23 C24 Fe3 . . 69.6(2) ?
C25 C24 H24 . . 126.2 ?
C23 C24 H24 . . 126.2 ?
Fe3 C24 H24 . . 126.2 ?
C26 C25 C24 . . 108.7(4) ?
C26 C25 Fe3 . . 70.0(2) ?
C24 C25 Fe3 . . 68.8(2) ?
C26 C25 H25 . . 125.6 ?
C24 C25 H25 . . 125.6 ?
Fe3 C25 H25 . . 125.6 ?
C25 C26 C27 . . 108.4(4) ?
C25 C26 Fe3 . . 69.7(2) ?
C27 C26 Fe3 . . 69.7(2) ?
C25 C26 H26 . . 125.8 ?
C27 C26 H26 . . 125.8 ?
Fe3 C26 H26 . . 125.8 ?
C26 C27 C23 . . 107.8(4) ?
C26 C27 Fe3 . . 69.7(2) ?
C23 C27 Fe3 . . 68.9(2) ?
C26 C27 H27 . . 126.1 ?
C23 C27 H27 . . 126.1 ?
Fe3 C27 H27 . . 126.1 ?
C29 C28 C32 . . 108.0(5) ?
C29 C28 Fe3 . . 69.8(3) ?
C32 C28 Fe3 . . 70.0(3) ?
C29 C28 H28 . . 126.0 ?
C32 C28 H28 . . 126.0 ?
Fe3 C28 H28 . . 126.0 ?
C28 C29 C30 . . 108.2(5) ?
C28 C29 Fe3 . . 69.9(3) ?
C30 C29 Fe3 . . 69.7(3) ?
C28 C29 H29 . . 125.9 ?
C30 C29 H29 . . 125.9 ?
Fe3 C29 H29 . . 125.9 ?
C29 C30 C31 . . 107.2(4) ?
C29 C30 Fe3 . . 69.8(3) ?
C31 C30 Fe3 . . 69.6(2) ?
C29 C30 H30 . . 126.4 ?
C31 C30 H30 . . 126.4 ?
Fe3 C30 H30 . . 126.4 ?
C32 C31 C30 . . 108.6(5) ?
C32 C31 Fe3 . . 70.4(2) ?
C30 C31 Fe3 . . 69.8(2) ?
C32 C31 H31 . . 125.7 ?
C30 C31 H31 . . 125.7 ?
Fe3 C31 H31 . . 125.7 ?
C31 C32 C28 . . 108.0(4) ?
C31 C32 Fe3 . . 69.6(3) ?
C28 C32 Fe3 . . 69.6(2) ?
C31 C32 H32 . . 126.0 ?
C28 C32 H32 . . 126.0 ?
Fe3 C32 H32 . . 126.0 ?
O6 C33 O5 . . 123.5(4) ?
O6 C33 C23 . . 117.8(3) ?
O5 C33 C23 . . 118.7(3) ?
C22 O3 Mn2 . . 111.4(2) ?
C22 O4 Mn2 . 2_667 143.9(3) ?
C16 Fe2 C15 . . 40.81(19) ?
C16 Fe2 C17 . . 122.5(2) ?
C15 Fe2 C17 . . 158.1(3) ?
C16 Fe2 C20 . . 120.1(2) ?
C15 Fe2 C20 . . 106.4(3) ?
C17 Fe2 C20 . . 67.5(3) ?
C16 Fe2 C21 . . 105.4(2) ?
C15 Fe2 C21 . . 121.7(3) ?
C17 Fe2 C21 . . 40.1(2) ?
C20 Fe2 C21 . . 40.3(2) ?
C16 Fe2 C12 . . 41.03(16) ?
C15 Fe2 C12 . . 68.33(19) ?
C17 Fe2 C12 . . 108.51(19) ?
C20 Fe2 C12 . . 156.7(2) ?
C21 Fe2 C12 . . 121.72(19) ?
C16 Fe2 C14 . . 68.5(2) ?
C15 Fe2 C14 . . 40.0(2) ?
C17 Fe2 C14 . . 160.9(3) ?
C20 Fe2 C14 . . 123.0(2) ?
C21 Fe2 C14 . . 157.9(3) ?
C12 Fe2 C14 . . 68.46(19) ?
C16 Fe2 C13 . . 68.45(19) ?
C15 Fe2 C13 . . 67.3(2) ?
C17 Fe2 C13 . . 125.4(2) ?
C20 Fe2 C13 . . 160.0(2) ?
C21 Fe2 C13 . . 159.3(2) ?
C12 Fe2 C13 . . 40.82(16) ?
C14 Fe2 C13 . . 40.13(19) ?
C16 Fe2 C19 . . 156.3(2) ?
C15 Fe2 C19 . . 122.4(2) ?
C17 Fe2 C19 . . 67.2(2) ?
C20 Fe2 C19 . . 39.7(2) ?
C21 Fe2 C19 . . 67.1(2) ?
C12 Fe2 C19 . . 162.1(2) ?
C14 Fe2 C19 . . 109.5(2) ?
C13 Fe2 C19 . . 126.3(2) ?
C16 Fe2 C18 . . 159.7(2) ?
C15 Fe2 C18 . . 159.1(2) ?
C17 Fe2 C18 . . 40.1(2) ?
C20 Fe2 C18 . . 67.7(2) ?
C21 Fe2 C18 . . 67.6(2) ?
C12 Fe2 C18 . . 125.1(2) ?
C14 Fe2 C18 . . 125.1(2) ?
C13 Fe2 C18 . . 111.0(2) ?
C19 Fe2 C18 . . 40.4(2) ?
C13 C12 C16 . . 107.0(4) ?
C13 C12 C22 . . 126.0(4) ?
C16 C12 C22 . . 126.9(4) ?
C13 C12 Fe2 . . 69.8(2) ?
C16 C12 Fe2 . . 69.1(2) ?
C22 C12 Fe2 . . 124.4(3) ?
C14 C13 C12 . . 108.6(4) ?
C14 C13 Fe2 . . 69.8(3) ?
C12 C13 Fe2 . . 69.4(2) ?
C14 C13 H13 . . 125.7 ?
C12 C13 H13 . . 125.7 ?
Fe2 C13 H13 . . 125.7 ?
C15 C14 C13 . . 107.9(4) ?
C15 C14 Fe2 . . 69.6(3) ?
C13 C14 Fe2 . . 70.1(3) ?
C15 C14 H14 . . 126.0 ?
C13 C14 H14 . . 126.0 ?
Fe2 C14 H14 . . 126.0 ?
C14 C15 C16 . . 109.3(4) ?
C14 C15 Fe2 . . 70.5(3) ?
C16 C15 Fe2 . . 69.6(3) ?
C14 C15 H15 . . 125.3 ?
C16 C15 H15 . . 125.3 ?
Fe2 C15 H15 . . 125.3 ?
C15 C16 C12 . . 107.1(4) ?
C15 C16 Fe2 . . 69.6(3) ?
C12 C16 Fe2 . . 69.9(2) ?
C15 C16 H16 . . 126.4 ?
C12 C16 H16 . . 126.4 ?
Fe2 C16 H16 . . 126.4 ?
C21 C17 C18 . . 109.0(5) ?
C21 C17 Fe2 . . 70.1(3) ?
C18 C17 Fe2 . . 70.9(4) ?
C21 C17 H17 . . 125.5 ?
C18 C17 H17 . . 125.5 ?
Fe2 C17 H17 . . 125.5 ?
C17 C18 C19 . . 106.4(5) ?
C17 C18 Fe2 . . 69.0(3) ?
C19 C18 Fe2 . . 69.6(4) ?
C17 C18 H18 . . 126.8 ?
C19 C18 H18 . . 126.8 ?
Fe2 C18 H18 . . 126.8 ?
C20 C19 C18 . . 108.5(5) ?
C20 C19 Fe2 . . 69.4(3) ?
C18 C19 Fe2 . . 69.9(3) ?
C20 C19 H19 . . 125.7 ?
C18 C19 H19 . . 125.7 ?
Fe2 C19 H19 . . 125.7 ?
C19 C20 C21 . . 108.2(5) ?
C19 C20 Fe2 . . 70.9(3) ?
C21 C20 Fe2 . . 70.0(3) ?
C19 C20 H20 . . 125.9 ?
C21 C20 H20 . . 125.9 ?
Fe2 C20 H20 . . 125.9 ?
C17 C21 C20 . . 107.8(5) ?
C17 C21 Fe2 . . 69.9(3) ?
C20 C21 Fe2 . . 69.7(3) ?
C17 C21 H21 . . 126.1 ?
C20 C21 H21 . . 126.1 ?
Fe2 C21 H21 . . 126.1 ?
O4 C22 O3 . . 122.0(4) ?
O4 C22 C12 . . 118.3(4) ?
O3 C22 C12 . . 119.6(3) ?
Mn1 O1W H1WA . . 130(4) ?
Mn1 O1W H1WB . . 115(5) ?
H1WA O1W H1WB . . 106(6) ?
C38 N1 C34 . . 116.0(4) ?
C38 N1 Mn1 . . 117.9(3) ?
C34 N1 Mn1 . . 124.2(3) ?
N1 C34 C35 . . 124.4(4) ?
N1 C34 H34 . . 117.8 ?
C35 C34 H34 . . 117.8 ?
C34 C35 C36 . . 118.6(4) ?
C34 C35 H35 . . 120.7 ?
C36 C35 H35 . . 120.7 ?
C37 C36 C35 . . 117.0(4) ?
C37 C36 C36 . 2_777 122.1(5) ?
C35 C36 C36 . 2_777 120.9(5) ?
C36 C37 C38 . . 120.3(4) ?
C36 C37 H37 . . 119.9 ?
C38 C37 H37 . . 119.9 ?
N1 C38 C37 . . 123.7(4) ?
N1 C38 H38 . . 118.2 ?
C37 C38 H38 . . 118.2 ?
C11 O1 Mn2 . . 93.2(3) ?
C11 O2 Mn2 . . 88.6(2) ?
C6 Fe1 C7 . . 40.7(2) ?
C6 Fe1 C1 . . 106.5(2) ?
C7 Fe1 C1 . . 124.8(3) ?
C6 Fe1 C8 . . 67.5(2) ?
C7 Fe1 C8 . . 40.5(3) ?
C1 Fe1 C8 . . 163.3(3) ?
C6 Fe1 C2 . . 120.4(2) ?
C7 Fe1 C2 . . 108.0(2) ?
C1 Fe1 C2 . . 41.07(17) ?
C8 Fe1 C2 . . 127.2(3) ?
C6 Fe1 C10 . . 39.8(2) ?
C7 Fe1 C10 . . 67.4(2) ?
C1 Fe1 C10 . . 119.8(2) ?
C8 Fe1 C10 . . 66.3(3) ?
C2 Fe1 C10 . . 155.0(2) ?
C6 Fe1 C3 . . 156.2(2) ?
C7 Fe1 C3 . . 121.9(3) ?
C1 Fe1 C3 . . 68.4(2) ?
C8 Fe1 C3 . . 110.4(2) ?
C2 Fe1 C3 . . 40.5(2) ?
C10 Fe1 C3 . . 163.0(3) ?
C6 Fe1 C4 . . 161.6(3) ?
C7 Fe1 C4 . . 156.5(3) ?
C1 Fe1 C4 . . 68.47(19) ?
C8 Fe1 C4 . . 122.1(3) ?
C2 Fe1 C4 . . 68.1(2) ?
C10 Fe1 C4 . . 126.0(2) ?
C3 Fe1 C4 . . 40.1(2) ?
C6 Fe1 C5 . . 124.6(2) ?
C7 Fe1 C5 . . 162.0(3) ?
C1 Fe1 C5 . . 40.95(16) ?
C8 Fe1 C5 . . 155.3(3) ?
C2 Fe1 C5 . . 68.46(19) ?
C10 Fe1 C5 . . 107.9(2) ?
C3 Fe1 C5 . . 67.6(2) ?
C4 Fe1 C5 . . 40.2(2) ?
C6 Fe1 C9 . . 66.7(2) ?
C7 Fe1 C9 . . 67.5(3) ?
C1 Fe1 C9 . . 154.0(2) ?
C8 Fe1 C9 . . 39.7(3) ?
C2 Fe1 C9 . . 164.3(2) ?
C10 Fe1 C9 . . 38.9(2) ?
C3 Fe1 C9 . . 127.9(2) ?
C4 Fe1 C9 . . 109.6(2) ?
C5 Fe1 C9 . . 120.6(2) ?
C2 C1 C5 . . 107.3(4) ?
C2 C1 C11 . . 126.4(4) ?
C5 C1 C11 . . 126.0(4) ?
C2 C1 Fe1 . . 69.7(3) ?
C5 C1 Fe1 . . 70.2(3) ?
C11 C1 Fe1 . . 120.2(3) ?
C3 C2 C1 . . 107.6(4) ?
C3 C2 Fe1 . . 70.0(3) ?
C1 C2 Fe1 . . 69.2(2) ?
C3 C2 H2 . . 126.2 ?
C1 C2 H2 . . 126.2 ?
Fe1 C2 H2 . . 126.2 ?
C4 C3 C2 . . 108.8(5) ?
C4 C3 Fe1 . . 70.1(3) ?
C2 C3 Fe1 . . 69.6(3) ?
C4 C3 H3 . . 125.6 ?
C2 C3 H3 . . 125.6 ?
Fe1 C3 H3 . . 125.6 ?
C3 C4 C5 . . 108.3(5) ?
C3 C4 Fe1 . . 69.8(3) ?
C5 C4 Fe1 . . 70.0(3) ?
C3 C4 H4 . . 125.9 ?
C5 C4 H4 . . 125.9 ?
Fe1 C4 H4 . . 125.9 ?
C4 C5 C1 . . 108.1(4) ?
C4 C5 Fe1 . . 69.8(3) ?
C1 C5 Fe1 . . 68.8(3) ?
C4 C5 H5 . . 126.0 ?
C1 C5 H5 . . 126.0 ?
Fe1 C5 H5 . . 126.0 ?
C10 C6 C7 . . 107.9(5) ?
C10 C6 Fe1 . . 71.0(3) ?
C7 C6 Fe1 . . 69.8(3) ?
C10 C6 H6 . . 126.0 ?
C7 C6 H6 . . 126.0 ?
Fe1 C6 H6 . . 126.0 ?
C8 C7 C6 . . 106.4(5) ?
C8 C7 Fe1 . . 70.3(3) ?
C6 C7 Fe1 . . 69.5(3) ?
C8 C7 H7 . . 126.8 ?
C6 C7 H7 . . 126.8 ?
Fe1 C7 H7 . . 126.8 ?
C9 C8 C7 . . 108.3(6) ?
C9 C8 Fe1 . . 70.9(4) ?
C7 C8 Fe1 . . 69.2(4) ?
C9 C8 H8 . . 125.8 ?
C7 C8 H8 . . 125.8 ?
Fe1 C8 H8 . . 125.8 ?
C10 C9 C8 . . 108.1(6) ?
C10 C9 Fe1 . . 70.0(3) ?
C8 C9 Fe1 . . 69.4(3) ?
C10 C9 H9 . . 125.9 ?
C8 C9 H9 . . 125.9 ?
Fe1 C9 H9 . . 125.9 ?
C9 C10 C6 . . 109.2(6) ?
C9 C10 Fe1 . . 71.1(3) ?
C6 C10 Fe1 . . 69.1(3) ?
C9 C10 H10 . . 125.4 ?
C6 C10 H10 . . 125.4 ?
Fe1 C10 H10 . . 125.4 ?
O1 C11 O2 . . 119.6(4) ?
O1 C11 C1 . . 120.2(4) ?
O2 C11 C1 . . 120.3(4) ?
O1 C11 Mn2 . . 57.5(2) ?
O2 C11 Mn2 . . 62.0(2) ?
C1 C11 Mn2 . . 177.4(3) ?

loop_
_geom_bond_atom_site_label_1
_geom_bond_atom_site_label_2
_geom_bond_site_symmetry_2
_geom_bond_distance
_geom_bond_publ_flag
Mn1 O6 . 2.167(3) yes
Mn1 O6 2_767 2.167(3) ?
Mn1 O1W . 2.192(3) yes
Mn1 O1W 2_767 2.192(3) ?
Mn1 N1 . 2.252(3) yes
Mn1 N1 2_767 2.252(3) ?
Mn2 O4 2_667 2.055(3) yes
Mn2 O5 . 2.073(3) yes
Mn2 O3 . 2.123(3) yes
Mn2 O1 . 2.174(3) yes
Mn2 O2 . 2.273(3) yes
Mn2 C11 . 2.573(4) ?
O5 C33 . 1.259(4) ?
O6 C33 . 1.252(4) ?
Fe3 C24 . 2.027(4) ?
Fe3 C31 . 2.036(4) ?
Fe3 C23 . 2.036(4) ?
Fe3 C30 . 2.038(4) ?
Fe3 C29 . 2.040(5) ?
Fe3 C28 . 2.041(4) ?
Fe3 C32 . 2.046(4) ?
Fe3 C25 . 2.046(4) ?
Fe3 C26 . 2.051(4) ?
Fe3 C27 . 2.052(4) ?
C23 C24 . 1.436(5) ?
C23 C27 . 1.437(5) ?
C23 C33 . 1.469(5) ?
C24 C25 . 1.422(6) ?
C24 H24 . 0.9800 ?
C25 C26 . 1.411(6) ?
C25 H25 . 0.9800 ?
C26 C27 . 1.423(5) ?
C26 H26 . 0.9800 ?
C27 H27 . 0.9800 ?
C28 C29 . 1.407(6) ?
C28 C32 . 1.408(6) ?
C28 H28 . 0.9800 ?
C29 C30 . 1.410(7) ?
C29 H29 . 0.9800 ?
C30 C31 . 1.415(6) ?
C30 H30 . 0.9800 ?
C31 C32 . 1.395(6) ?
C31 H31 . 0.9800 ?
C32 H32 . 0.9800 ?
O3 C22 . 1.259(4) ?
O4 C22 . 1.259(4) ?
O4 Mn2 2_667 2.055(3) ?
Fe2 C16 . 2.030(5) ?
Fe2 C15 . 2.030(6) ?
Fe2 C17 . 2.034(6) ?
Fe2 C20 . 2.035(5) ?
Fe2 C21 . 2.038(6) ?
Fe2 C12 . 2.041(4) ?
Fe2 C14 . 2.042(6) ?
Fe2 C13 . 2.046(5) ?
Fe2 C19 . 2.054(6) ?
Fe2 C18 . 2.058(6) ?
C12 C13 . 1.425(6) ?
C12 C16 . 1.427(6) ?
C12 C22 . 1.470(5) ?
C13 C14 . 1.403(7) ?
C13 H13 . 0.9800 ?
C14 C15 . 1.392(7) ?
C14 H14 . 0.9800 ?
C15 C16 . 1.416(6) ?
C15 H15 . 0.9800 ?
C16 H16 . 0.9800 ?
C17 C21 . 1.395(8) ?
C17 C18 . 1.404(7) ?
C17 H17 . 0.9800 ?
C18 C19 . 1.421(8) ?
C18 H18 . 0.9800 ?
C19 C20 . 1.387(7) ?
C19 H19 . 0.9800 ?
C20 C21 . 1.403(8) ?
C20 H20 . 0.9800 ?
C21 H21 . 0.9800 ?
O1W H1WA . 0.76(3) ?
O1W H1WB . 0.76(3) ?
N1 C38 . 1.320(5) ?
N1 C34 . 1.328(6) ?
C34 C35 . 1.376(6) ?
C34 H34 . 0.9300 ?
C35 C36 . 1.392(5) ?
C35 H35 . 0.9300 ?
C36 C37 . 1.358(6) ?
C36 C36 2_777 1.495(7) ?
C37 C38 . 1.380(6) ?
C37 H37 . 0.9300 ?
C38 H38 . 0.9300 ?
O1 C11 . 1.260(5) ?
O2 C11 . 1.263(5) ?
Fe1 C6 . 2.018(5) ?
Fe1 C7 . 2.022(5) ?
Fe1 C1 . 2.031(4) ?
Fe1 C8 . 2.036(6) ?
Fe1 C2 . 2.037(5) ?
Fe1 C10 . 2.042(5) ?
Fe1 C3 . 2.042(5) ?
Fe1 C4 . 2.047(5) ?
Fe1 C5 . 2.049(5) ?
Fe1 C9 . 2.055(6) ?
C1 C2 . 1.427(6) ?
C1 C5 . 1.427(6) ?
C1 C11 . 1.470(6) ?
C2 C3 . 1.411(7) ?
C2 H2 . 0.9800 ?
C3 C4 . 1.403(7) ?
C3 H3 . 0.9800 ?
C4 C5 . 1.407(7) ?
C4 H4 . 0.9800 ?
C5 H5 . 0.9800 ?
C6 C10 . 1.383(7) ?
C6 C7 . 1.406(9) ?
C6 H6 . 0.9800 ?
C7 C8 . 1.406(9) ?
C7 H7 . 0.9800 ?
C8 C9 . 1.388(9) ?
C8 H8 . 0.9800 ?
C9 C10 . 1.365(8) ?
C9 H9 . 0.9800 ?
C10 H10 . 0.9800 ?

loop_
_geom_hbond_atom_site_label_D
_geom_hbond_atom_site_label_H
_geom_hbond_atom_site_label_A
_geom_hbond_site_symmetry_A
_geom_hbond_distance_DH
_geom_hbond_distance_HA
_geom_hbond_distance_DA
_geom_hbond_angle_DHA
O1W H1WA O2 2_667 0.76(3) 2.14(3) 2.884(5) 164(6)
O1W H1WB O4 2_667 0.76(3) 2.26(4) 2.878(4) 139(6)

loop_
_geom_torsion_atom_site_label_1
_geom_torsion_atom_site_label_2
_geom_torsion_atom_site_label_3
_geom_torsion_atom_site_label_4
_geom_torsion_site_symmetry_1
_geom_torsion_site_symmetry_4
_geom_torsion
O4 Mn2 O5 C33 2_667 . 172.6(5)
O3 Mn2 O5 C33 . . 56.0(5)
O1 Mn2 O5 C33 . . -86.4(5)
O2 Mn2 O5 C33 . . -52.3(6)
C11 Mn2 O5 C33 . . -75.9(6)
O6 Mn1 O6 C33 2_767 . 5E1(10)
O1W Mn1 O6 C33 . . 4.3(3)
O1W Mn1 O6 C33 2_767 . -175.7(3)
N1 Mn1 O6 C33 . . -88.4(3)
N1 Mn1 O6 C33 2_767 . 91.6(3)
C31 Fe3 C23 C24 . . -170.4(4)
C30 Fe3 C23 C24 . . 41.8(7)
C29 Fe3 C23 C24 . . 74.0(3)
C28 Fe3 C23 C24 . . 115.1(3)
C32 Fe3 C23 C24 . . 157.1(3)
C25 Fe3 C23 C24 . . -38.1(3)
C26 Fe3 C23 C24 . . -81.5(3)
C27 Fe3 C23 C24 . . -118.8(3)
C24 Fe3 C23 C27 . . 118.8(3)
C31 Fe3 C23 C27 . . -51.5(5)
C30 Fe3 C23 C27 . . 160.7(5)
C29 Fe3 C23 C27 . . -167.2(2)
C28 Fe3 C23 C27 . . -126.1(2)
C32 Fe3 C23 C27 . . -84.0(3)
C25 Fe3 C23 C27 . . 80.7(3)
C26 Fe3 C23 C27 . . 37.4(2)
C24 Fe3 C23 C33 . . -120.6(4)
C31 Fe3 C23 C33 . . 69.0(6)
C30 Fe3 C23 C33 . . -78.8(6)
C29 Fe3 C23 C33 . . -46.7(4)
C28 Fe3 C23 C33 . . -5.6(4)
C32 Fe3 C23 C33 . . 36.5(4)
C25 Fe3 C23 C33 . . -158.8(4)
C26 Fe3 C23 C33 . . 157.9(4)
C27 Fe3 C23 C33 . . 120.5(4)
C27 C23 C24 C25 . . 0.6(4)
C33 C23 C24 C25 . . 178.1(3)
Fe3 C23 C24 C25 . . 60.3(3)
C27 C23 C24 Fe3 . . -59.6(3)
C33 C23 C24 Fe3 . . 117.8(4)
C31 Fe3 C24 C25 . . 48.7(7)
C23 Fe3 C24 C25 . . -118.4(4)
C30 Fe3 C24 C25 . . 76.1(3)
C29 Fe3 C24 C25 . . 116.7(3)
C28 Fe3 C24 C25 . . 158.3(3)
C32 Fe3 C24 C25 . . -171.3(4)
C26 Fe3 C24 C25 . . -36.8(2)
C27 Fe3 C24 C25 . . -80.4(3)
C31 Fe3 C24 C23 . . 167.1(6)
C30 Fe3 C24 C23 . . -165.5(3)
C29 Fe3 C24 C23 . . -124.9(3)
C28 Fe3 C24 C23 . . -83.2(3)
C32 Fe3 C24 C23 . . -52.9(5)
C25 Fe3 C24 C23 . . 118.4(4)
C26 Fe3 C24 C23 . . 81.7(3)
C27 Fe3 C24 C23 . . 38.1(2)
C23 C24 C25 C26 . . -1.1(5)
Fe3 C24 C25 C26 . . 58.8(3)
C23 C24 C25 Fe3 . . -59.9(3)
C24 Fe3 C25 C26 . . -120.4(4)
C31 Fe3 C25 C26 . . 76.2(3)
C23 Fe3 C25 C26 . . -81.8(3)
C30 Fe3 C25 C26 . . 116.8(3)
C29 Fe3 C25 C26 . . 159.0(3)
C28 Fe3 C25 C26 . . -168.6(4)
C32 Fe3 C25 C26 . . 47.0(7)
C27 Fe3 C25 C26 . . -37.5(2)
C31 Fe3 C25 C24 . . -163.4(3)
C23 Fe3 C25 C24 . . 38.6(2)
C30 Fe3 C25 C24 . . -122.7(3)
C29 Fe3 C25 C24 . . -80.6(3)
C28 Fe3 C25 C24 . . -48.2(5)
C32 Fe3 C25 C24 . . 167.4(5)
C26 Fe3 C25 C24 . . 120.4(4)
C27 Fe3 C25 C24 . . 82.9(3)
C24 C25 C26 C27 . . 1.1(5)
Fe3 C25 C26 C27 . . 59.2(3)
C24 C25 C26 Fe3 . . -58.1(3)
C24 Fe3 C26 C25 . . 37.3(2)
C31 Fe3 C26 C25 . . -123.8(3)
C23 Fe3 C26 C25 . . 81.8(3)
C30 Fe3 C26 C25 . . -80.7(3)
C29 Fe3 C26 C25 . . -46.1(5)
C28 Fe3 C26 C25 . . 162.0(6)
C32 Fe3 C26 C25 . . -164.6(3)
C27 Fe3 C26 C25 . . 119.7(4)
C24 Fe3 C26 C27 . . -82.5(3)
C31 Fe3 C26 C27 . . 116.5(3)
C23 Fe3 C26 C27 . . -37.9(2)
C30 Fe3 C26 C27 . . 159.6(3)
C29 Fe3 C26 C27 . . -165.8(4)
C28 Fe3 C26 C27 . . 42.3(8)
C32 Fe3 C26 C27 . . 75.7(3)
C25 Fe3 C26 C27 . . -119.7(4)
C25 C26 C27 C23 . . -0.7(4)
Fe3 C26 C27 C23 . . 58.5(3)
C25 C26 C27 Fe3 . . -59.1(3)
C24 C23 C27 C26 . . 0.0(4)
C33 C23 C27 C26 . . -177.5(3)
Fe3 C23 C27 C26 . . -59.0(3)
C24 C23 C27 Fe3 . . 59.0(3)
C33 C23 C27 Fe3 . . -118.5(4)
C24 Fe3 C27 C26 . . 81.2(3)
C31 Fe3 C27 C26 . . -82.6(3)
C23 Fe3 C27 C26 . . 119.5(3)
C30 Fe3 C27 C26 . . -46.2(5)
C29 Fe3 C27 C26 . . 158.5(6)
C28 Fe3 C27 C26 . . -166.6(3)
C32 Fe3 C27 C26 . . -125.0(3)
C25 Fe3 C27 C26 . . 37.2(2)
C24 Fe3 C27 C23 . . -38.3(2)
C31 Fe3 C27 C23 . . 158.0(2)
C30 Fe3 C27 C23 . . -165.7(4)
C29 Fe3 C27 C23 . . 39.0(7)
C28 Fe3 C27 C23 . . 73.9(3)
C32 Fe3 C27 C23 . . 115.5(2)
C25 Fe3 C27 C23 . . -82.3(2)
C26 Fe3 C27 C23 . . -119.5(3)
C24 Fe3 C28 C29 . . -80.1(3)
C31 Fe3 C28 C29 . . 81.6(3)
C23 Fe3 C28 C29 . . -123.7(3)
C30 Fe3 C28 C29 . . 37.6(3)
C32 Fe3 C28 C29 . . 118.9(4)
C25 Fe3 C28 C29 . . -46.0(5)
C26 Fe3 C28 C29 . . 161.7(6)
C27 Fe3 C28 C29 . . -165.2(3)
C24 Fe3 C28 C32 . . 161.0(3)
C31 Fe3 C28 C32 . . -37.3(3)
C23 Fe3 C28 C32 . . 117.4(3)
C30 Fe3 C28 C32 . . -81.3(3)
C29 Fe3 C28 C32 . . -118.9(4)
C25 Fe3 C28 C32 . . -164.9(4)
C26 Fe3 C28 C32 . . 42.8(8)
C27 Fe3 C28 C32 . . 75.9(3)
C32 C28 C29 C30 . . 0.5(5)
Fe3 C28 C29 C30 . . -59.4(3)
C32 C28 C29 Fe3 . . 59.9(3)
C24 Fe3 C29 C28 . . 116.9(3)
C31 Fe3 C29 C28 . . -81.1(3)
C23 Fe3 C29 C28 . . 75.4(3)
C30 Fe3 C29 C28 . . -119.4(4)
C32 Fe3 C29 C28 . . -37.7(3)
C25 Fe3 C29 C28 . . 159.1(3)
C26 Fe3 C29 C28 . . -168.4(4)
C27 Fe3 C29 C28 . . 45.0(7)
C24 Fe3 C29 C30 . . -123.8(3)
C31 Fe3 C29 C30 . . 38.3(3)
C23 Fe3 C29 C30 . . -165.2(3)
C28 Fe3 C29 C30 . . 119.4(4)
C32 Fe3 C29 C30 . . 81.6(3)
C25 Fe3 C29 C30 . . -81.5(3)
C26 Fe3 C29 C30 . . -49.1(6)
C27 Fe3 C29 C30 . . 164.4(5)
C28 C29 C30 C31 . . -0.4(5)
Fe3 C29 C30 C31 . . -59.8(3)
C28 C29 C30 Fe3 . . 59.5(3)
C24 Fe3 C30 C29 . . 74.3(3)
C31 Fe3 C30 C29 . . -118.2(4)
C23 Fe3 C30 C29 . . 42.2(7)
C28 Fe3 C30 C29 . . -37.5(3)
C32 Fe3 C30 C29 . . -81.1(3)
C25 Fe3 C30 C29 . . 116.0(3)
C26 Fe3 C30 C29 . . 157.8(3)
C27 Fe3 C30 C29 . . -169.3(4)
C24 Fe3 C30 C31 . . -167.4(3)
C23 Fe3 C30 C31 . . 160.4(5)
C29 Fe3 C30 C31 . . 118.2(4)
C28 Fe3 C30 C31 . . 80.8(3)
C32 Fe3 C30 C31 . . 37.1(3)
C25 Fe3 C30 C31 . . -125.8(3)
C26 Fe3 C30 C31 . . -84.0(3)
C27 Fe3 C30 C31 . . -51.1(5)
C29 C30 C31 C32 . . 0.1(5)
Fe3 C30 C31 C32 . . -59.9(3)
C29 C30 C31 Fe3 . . 60.0(3)
C24 Fe3 C31 C32 . . 155.3(6)
C23 Fe3 C31 C32 . . -45.8(6)
C30 Fe3 C31 C32 . . 119.5(4)
C29 Fe3 C31 C32 . . 81.3(3)
C28 Fe3 C31 C32 . . 37.6(3)
C25 Fe3 C31 C32 . . -167.3(3)
C26 Fe3 C31 C32 . . -125.8(3)
C27 Fe3 C31 C32 . . -82.8(3)
C24 Fe3 C31 C30 . . 35.9(8)
C23 Fe3 C31 C30 . . -165.2(4)
C29 Fe3 C31 C30 . . -38.1(3)
C28 Fe3 C31 C30 . . -81.9(3)
C32 Fe3 C31 C30 . . -119.5(4)
C25 Fe3 C31 C30 . . 73.2(4)
C26 Fe3 C31 C30 . . 114.7(3)
C27 Fe3 C31 C30 . . 157.7(3)
C30 C31 C32 C28 . . 0.3(5)
Fe3 C31 C32 C28 . . -59.3(3)
C30 C31 C32 Fe3 . . 59.5(3)
C29 C28 C32 C31 . . -0.5(5)
Fe3 C28 C32 C31 . . 59.2(3)
C29 C28 C32 Fe3 . . -59.7(3)
C24 Fe3 C32 C31 . . -162.1(4)
C23 Fe3 C32 C31 . . 160.0(3)
C30 Fe3 C32 C31 . . -37.7(3)
C29 Fe3 C32 C31 . . -81.6(3)
C28 Fe3 C32 C31 . . -119.3(4)
C25 Fe3 C32 C31 . . 37.9(7)
C26 Fe3 C32 C31 . . 74.2(3)
C27 Fe3 C32 C31 . . 116.1(3)
C24 Fe3 C32 C28 . . -42.7(5)
C31 Fe3 C32 C28 . . 119.3(4)
C23 Fe3 C32 C28 . . -80.7(3)
C30 Fe3 C32 C28 . . 81.6(3)
C29 Fe3 C32 C28 . . 37.8(3)
C25 Fe3 C32 C28 . . 157.2(5)
C26 Fe3 C32 C28 . . -166.5(3)
C27 Fe3 C32 C28 . . -124.6(3)
Mn1 O6 C33 O5 . . -9.3(6)
Mn1 O6 C33 C23 . . 169.7(2)
Mn2 O5 C33 O6 . . -136.9(4)
Mn2 O5 C33 C23 . . 44.1(7)
C24 C23 C33 O6 . . 11.1(6)
C27 C23 C33 O6 . . -171.8(3)
Fe3 C23 C33 O6 . . 99.2(4)
C24 C23 C33 O5 . . -169.8(3)
C27 C23 C33 O5 . . 7.3(6)
Fe3 C23 C33 O5 . . -81.8(4)
O4 Mn2 O3 C22 2_667 . 57.6(3)
O5 Mn2 O3 C22 . . 148.0(3)
O1 Mn2 O3 C22 . . -98.1(3)
O2 Mn2 O3 C22 . . -56.8(3)
C11 Mn2 O3 C22 . . -73.1(3)
C16 Fe2 C12 C13 . . -118.3(4)
C15 Fe2 C12 C13 . . -80.0(3)
C17 Fe2 C12 C13 . . 123.1(3)
C20 Fe2 C12 C13 . . -161.0(6)
C21 Fe2 C12 C13 . . 165.2(3)
C14 Fe2 C12 C13 . . -36.8(3)
C19 Fe2 C12 C13 . . 50.2(8)
C18 Fe2 C12 C13 . . 81.7(4)
C15 Fe2 C12 C16 . . 38.4(3)
C17 Fe2 C12 C16 . . -118.6(3)
C20 Fe2 C12 C16 . . -42.7(7)
C21 Fe2 C12 C16 . . -76.5(4)
C14 Fe2 C12 C16 . . 81.5(3)
C13 Fe2 C12 C16 . . 118.3(4)
C19 Fe2 C12 C16 . . 168.5(7)
C18 Fe2 C12 C16 . . -159.9(3)
C16 Fe2 C12 C22 . . 121.2(4)
C15 Fe2 C12 C22 . . 159.6(4)
C17 Fe2 C12 C22 . . 2.6(4)
C20 Fe2 C12 C22 . . 78.5(7)
C21 Fe2 C12 C22 . . 44.7(4)
C14 Fe2 C12 C22 . . -157.3(4)
C13 Fe2 C12 C22 . . -120.5(4)
C19 Fe2 C12 C22 . . -70.3(8)
C18 Fe2 C12 C22 . . -38.7(4)
C16 C12 C13 C14 . . -0.4(6)
C22 C12 C13 C14 . . 177.3(4)
Fe2 C12 C13 C14 . . 58.9(4)
C16 C12 C13 Fe2 . . -59.3(3)
C22 C12 C13 Fe2 . . 118.4(4)
C16 Fe2 C13 C14 . . -81.7(3)
C15 Fe2 C13 C14 . . -37.5(3)
C17 Fe2 C13 C14 . . 162.9(3)
C20 Fe2 C13 C14 . . 37.8(8)
C21 Fe2 C13 C14 . . -158.0(6)
C12 Fe2 C13 C14 . . -120.1(4)
C19 Fe2 C13 C14 . . 76.9(4)
C18 Fe2 C13 C14 . . 120.0(4)
C16 Fe2 C13 C12 . . 38.4(2)
C15 Fe2 C13 C12 . . 82.6(3)
C17 Fe2 C13 C12 . . -76.9(3)
C20 Fe2 C13 C12 . . 157.9(6)
C21 Fe2 C13 C12 . . -37.9(8)
C14 Fe2 C13 C12 . . 120.1(4)
C19 Fe2 C13 C12 . . -163.0(3)
C18 Fe2 C13 C12 . . -119.8(3)
C12 C13 C14 C15 . . 0.8(6)
Fe2 C13 C14 C15 . . 59.5(4)
C12 C13 C14 Fe2 . . -58.7(3)
C16 Fe2 C14 C15 . . -37.3(3)
C17 Fe2 C14 C15 . . -166.0(6)
C20 Fe2 C14 C15 . . 75.5(4)
C21 Fe2 C14 C15 . . 40.5(7)
C12 Fe2 C14 C15 . . -81.5(3)
C13 Fe2 C14 C15 . . -119.0(4)
C19 Fe2 C14 C15 . . 117.5(4)
C18 Fe2 C14 C15 . . 159.9(3)
C16 Fe2 C14 C13 . . 81.7(3)
C15 Fe2 C14 C13 . . 119.0(4)
C17 Fe2 C14 C13 . . -47.0(8)
C20 Fe2 C14 C13 . . -165.5(3)
C21 Fe2 C14 C13 . . 159.5(5)
C12 Fe2 C14 C13 . . 37.4(3)
C19 Fe2 C14 C13 . . -123.6(3)
C18 Fe2 C14 C13 . . -81.1(4)
C13 C14 C15 C16 . . -1.0(7)
Fe2 C14 C15 C16 . . 58.9(4)
C13 C14 C15 Fe2 . . -59.8(4)
C16 Fe2 C15 C14 . . 120.5(5)
C17 Fe2 C15 C14 . . 167.7(5)
C20 Fe2 C15 C14 . . -122.1(3)
C21 Fe2 C15 C14 . . -163.3(3)
C12 Fe2 C15 C14 . . 81.9(3)
C13 Fe2 C15 C14 . . 37.7(3)
C19 Fe2 C15 C14 . . -81.9(4)
C18 Fe2 C15 C14 . . -52.0(8)
C17 Fe2 C15 C16 . . 47.2(7)
C20 Fe2 C15 C16 . . 117.4(3)
C21 Fe2 C15 C16 . . 76.2(4)
C12 Fe2 C15 C16 . . -38.6(3)
C14 Fe2 C15 C16 . . -120.5(5)
C13 Fe2 C15 C16 . . -82.8(3)
C19 Fe2 C15 C16 . . 157.6(3)
C18 Fe2 C15 C16 . . -172.4(6)
C14 C15 C16 C12 . . 0.7(7)
Fe2 C15 C16 C12 . . 60.1(3)
C14 C15 C16 Fe2 . . -59.4(4)
C13 C12 C16 C15 . . -0.2(6)
C22 C12 C16 C15 . . -177.9(4)
Fe2 C12 C16 C15 . . -59.9(4)
C13 C12 C16 Fe2 . . 59.7(3)
C22 C12 C16 Fe2 . . -117.9(4)
C17 Fe2 C16 C15 . . -161.1(4)
C20 Fe2 C16 C15 . . -80.0(4)
C21 Fe2 C16 C15 . . -121.0(4)
C12 Fe2 C16 C15 . . 118.0(4)
C14 Fe2 C16 C15 . . 36.5(3)
C13 Fe2 C16 C15 . . 79.8(3)
C19 Fe2 C16 C15 . . -53.2(7)
C18 Fe2 C16 C15 . . 172.2(6)
C15 Fe2 C16 C12 . . -118.0(4)
C17 Fe2 C16 C12 . . 80.9(3)
C20 Fe2 C16 C12 . . 161.9(3)
C21 Fe2 C16 C12 . . 120.9(3)
C14 Fe2 C16 C12 . . -81.5(3)
C13 Fe2 C16 C12 . . -38.2(3)
C19 Fe2 C16 C12 . . -171.2(5)
C18 Fe2 C16 C12 . . 54.2(7)
C16 Fe2 C17 C21 . . 74.5(4)
C15 Fe2 C17 C21 . . 39.8(7)
C20 Fe2 C17 C21 . . -37.8(3)
C12 Fe2 C17 C21 . . 117.6(3)
C14 Fe2 C17 C21 . . -164.9(6)
C13 Fe2 C17 C21 . . 159.8(3)
C19 Fe2 C17 C21 . . -81.0(3)
C18 Fe2 C17 C21 . . -119.5(5)
C16 Fe2 C17 C18 . . -166.0(3)
C15 Fe2 C17 C18 . . 159.3(5)
C20 Fe2 C17 C18 . . 81.7(4)
C21 Fe2 C17 C18 . . 119.5(5)
C12 Fe2 C17 C18 . . -122.9(3)
C14 Fe2 C17 C18 . . -45.4(8)
C13 Fe2 C17 C18 . . -80.7(4)
C19 Fe2 C17 C18 . . 38.5(3)
C21 C17 C18 C19 . . 0.0(7)
Fe2 C17 C18 C19 . . -59.9(4)
C21 C17 C18 Fe2 . . 59.9(4)
C16 Fe2 C18 C17 . . 36.1(8)
C15 Fe2 C18 C17 . . -158.3(6)
C20 Fe2 C18 C17 . . -81.0(4)
C21 Fe2 C18 C17 . . -37.3(3)
C12 Fe2 C18 C17 . . 76.6(4)
C14 Fe2 C18 C17 . . 163.5(3)
C13 Fe2 C18 C17 . . 120.5(3)
C19 Fe2 C18 C17 . . -117.7(5)
C16 Fe2 C18 C19 . . 153.8(6)
C15 Fe2 C18 C19 . . -40.6(8)
C17 Fe2 C18 C19 . . 117.7(5)
C20 Fe2 C18 C19 . . 36.7(3)
C21 Fe2 C18 C19 . . 80.4(4)
C12 Fe2 C18 C19 . . -165.6(3)
C14 Fe2 C18 C19 . . -78.8(4)
C13 Fe2 C18 C19 . . -121.8(3)
C17 C18 C19 C20 . . 0.7(7)
Fe2 C18 C19 C20 . . -58.8(5)
C17 C18 C19 Fe2 . . 59.5(4)
C16 Fe2 C19 C20 . . -37.7(8)
C15 Fe2 C19 C20 . . -76.0(5)
C17 Fe2 C19 C20 . . 81.7(4)
C21 Fe2 C19 C20 . . 38.1(4)
C12 Fe2 C19 C20 . . 161.3(6)
C14 Fe2 C19 C20 . . -118.4(4)
C13 Fe2 C19 C20 . . -160.2(4)
C18 Fe2 C19 C20 . . 119.9(6)
C16 Fe2 C19 C18 . . -157.6(5)
C15 Fe2 C19 C18 . . 164.1(4)
C17 Fe2 C19 C18 . . -38.2(4)
C20 Fe2 C19 C18 . . -119.9(6)
C21 Fe2 C19 C18 . . -81.9(4)
C12 Fe2 C19 C18 . . 41.3(9)
C14 Fe2 C19 C18 . . 121.6(4)
C13 Fe2 C19 C18 . . 79.8(4)
C18 C19 C20 C21 . . -1.2(8)
Fe2 C19 C20 C21 . . -60.3(4)
C18 C19 C20 Fe2 . . 59.1(5)
C16 Fe2 C20 C19 . . 163.5(4)
C15 Fe2 C20 C19 . . 121.3(4)
C17 Fe2 C20 C19 . . -80.9(4)
C21 Fe2 C20 C19 . . -118.6(6)
C12 Fe2 C20 C19 . . -165.6(5)
C14 Fe2 C20 C19 . . 80.9(5)
C13 Fe2 C20 C19 . . 52.9(9)
C18 Fe2 C20 C19 . . -37.4(4)
C16 Fe2 C20 C21 . . -77.9(4)
C15 Fe2 C20 C21 . . -120.1(4)
C17 Fe2 C20 C21 . . 37.6(4)
C12 Fe2 C20 C21 . . -47.0(8)
C14 Fe2 C20 C21 . . -160.5(4)
C13 Fe2 C20 C21 . . 171.4(6)
C19 Fe2 C20 C21 . . 118.6(6)
C18 Fe2 C20 C21 . . 81.2(4)
C18 C17 C21 C20 . . -0.8(7)
Fe2 C17 C21 C20 . . 59.7(4)
C18 C17 C21 Fe2 . . -60.4(4)
C19 C20 C21 C17 . . 1.2(7)
Fe2 C20 C21 C17 . . -59.7(4)
C19 C20 C21 Fe2 . . 60.9(5)
C16 Fe2 C21 C17 . . -122.5(3)
C15 Fe2 C21 C17 . . -163.7(3)
C20 Fe2 C21 C17 . . 118.8(5)
C12 Fe2 C21 C17 . . -81.1(4)
C14 Fe2 C21 C17 . . 166.9(5)
C13 Fe2 C21 C17 . . -52.9(8)
C19 Fe2 C21 C17 . . 81.3(4)
C18 Fe2 C21 C17 . . 37.3(3)
C16 Fe2 C21 C20 . . 118.7(4)
C15 Fe2 C21 C20 . . 77.5(4)
C17 Fe2 C21 C20 . . -118.8(5)
C12 Fe2 C21 C20 . . 160.1(3)
C14 Fe2 C21 C20 . . 48.1(8)
C13 Fe2 C21 C20 . . -171.7(6)
C19 Fe2 C21 C20 . . -37.5(4)
C18 Fe2 C21 C20 . . -81.5(4)
Mn2 O4 C22 O3 2_667 . -72.9(6)
Mn2 O4 C22 C12 2_667 . 107.9(5)
Mn2 O3 C22 O4 . . -15.9(5)
Mn2 O3 C22 C12 . . 163.3(3)
C13 C12 C22 O4 . . 7.1(6)
C16 C12 C22 O4 . . -175.6(4)
Fe2 C12 C22 O4 . . 96.0(4)
C13 C12 C22 O3 . . -172.1(4)
C16 C12 C22 O3 . . 5.2(7)
Fe2 C12 C22 O3 . . -83.2(4)
O6 Mn1 N1 C38 . . -130.6(3)
O6 Mn1 N1 C38 2_767 . 49.4(3)
O1W Mn1 N1 C38 . . 133.3(4)
O1W Mn1 N1 C38 2_767 . -46.7(4)
N1 Mn1 N1 C38 2_767 . 14E1(10)
O6 Mn1 N1 C34 . . 33.2(4)
O6 Mn1 N1 C34 2_767 . -146.8(4)
O1W Mn1 N1 C34 . . -62.9(4)
O1W Mn1 N1 C34 2_767 . 117.1(4)
N1 Mn1 N1 C34 2_767 . -6E1(10)
C38 N1 C34 C35 . . 1.1(7)
Mn1 N1 C34 C35 . . -163.0(4)
N1 C34 C35 C36 . . 0.0(8)
C34 C35 C36 C37 . . -0.7(7)
C34 C35 C36 C36 . 2_777 177.2(5)
C35 C36 C37 C38 . . 0.2(7)
C36 C36 C37 C38 2_777 . -177.7(5)
C34 N1 C38 C37 . . -1.6(7)
Mn1 N1 C38 C37 . . 163.5(4)
C36 C37 C38 N1 . . 1.0(8)
O4 Mn2 O1 C11 2_667 . -107.5(2)
O5 Mn2 O1 C11 . . 163.0(2)
O3 Mn2 O1 C11 . . 50.4(3)
O2 Mn2 O1 C11 . . -0.2(2)
O4 Mn2 O2 C11 2_667 . 91.0(3)
O5 Mn2 O2 C11 . . -40.1(4)
O3 Mn2 O2 C11 . . -149.3(3)
O1 Mn2 O2 C11 . . 0.2(2)
C6 Fe1 C1 C2 . . 117.7(3)
C7 Fe1 C1 C2 . . 76.9(4)
C8 Fe1 C1 C2 . . 51.6(8)
C10 Fe1 C1 C2 . . 158.8(3)
C3 Fe1 C1 C2 . . -37.7(3)
C4 Fe1 C1 C2 . . -81.0(3)
C5 Fe1 C1 C2 . . -118.0(4)
C9 Fe1 C1 C2 . . -171.8(5)
C6 Fe1 C1 C5 . . -124.3(3)
C7 Fe1 C1 C5 . . -165.1(3)
C8 Fe1 C1 C5 . . 169.6(7)
C2 Fe1 C1 C5 . . 118.0(4)
C10 Fe1 C1 C5 . . -83.2(3)
C3 Fe1 C1 C5 . . 80.3(3)
C4 Fe1 C1 C5 . . 37.0(3)
C9 Fe1 C1 C5 . . -53.8(6)
C6 Fe1 C1 C11 . . -3.4(4)
C7 Fe1 C1 C11 . . -44.2(4)
C8 Fe1 C1 C11 . . -69.6(8)
C2 Fe1 C1 C11 . . -121.1(4)
C10 Fe1 C1 C11 . . 37.7(4)
C3 Fe1 C1 C11 . . -158.8(4)
C4 Fe1 C1 C11 . . 157.9(4)
C5 Fe1 C1 C11 . . 120.9(4)
C9 Fe1 C1 C11 . . 67.1(6)
C5 C1 C2 C3 . . -0.8(5)
C11 C1 C2 C3 . . 172.9(4)
Fe1 C1 C2 C3 . . 59.7(4)
C5 C1 C2 Fe1 . . -60.5(3)
C11 C1 C2 Fe1 . . 113.2(4)
C6 Fe1 C2 C3 . . 161.2(4)
C7 Fe1 C2 C3 . . 118.4(4)
C1 Fe1 C2 C3 . . -118.8(4)
C8 Fe1 C2 C3 . . 77.6(4)
C10 Fe1 C2 C3 . . -166.7(5)
C4 Fe1 C2 C3 . . -37.0(3)
C5 Fe1 C2 C3 . . -80.4(3)
C9 Fe1 C2 C3 . . 47.8(9)
C6 Fe1 C2 C1 . . -80.0(3)
C7 Fe1 C2 C1 . . -122.8(4)
C8 Fe1 C2 C1 . . -163.6(3)
C10 Fe1 C2 C1 . . -47.9(6)
C3 Fe1 C2 C1 . . 118.8(4)
C4 Fe1 C2 C1 . . 81.9(3)
C5 Fe1 C2 C1 . . 38.5(3)
C9 Fe1 C2 C1 . . 166.6(8)
C1 C2 C3 C4 . . 0.1(6)
Fe1 C2 C3 C4 . . 59.3(4)
C1 C2 C3 Fe1 . . -59.2(3)
C6 Fe1 C3 C4 . . -163.6(5)
C7 Fe1 C3 C4 . . 159.7(4)
C1 Fe1 C3 C4 . . -81.8(3)
C8 Fe1 C3 C4 . . 116.0(4)
C2 Fe1 C3 C4 . . -120.0(5)
C10 Fe1 C3 C4 . . 40.5(9)
C5 Fe1 C3 C4 . . -37.5(3)
C9 Fe1 C3 C4 . . 74.7(4)
C6 Fe1 C3 C2 . . -43.6(7)
C7 Fe1 C3 C2 . . -80.3(4)
C1 Fe1 C3 C2 . . 38.2(3)
C8 Fe1 C3 C2 . . -123.9(4)
C10 Fe1 C3 C2 . . 160.5(7)
C4 Fe1 C3 C2 . . 120.0(5)
C5 Fe1 C3 C2 . . 82.6(3)
C9 Fe1 C3 C2 . . -165.3(3)
C2 C3 C4 C5 . . 0.6(6)
Fe1 C3 C4 C5 . . 59.6(4)
C2 C3 C4 Fe1 . . -59.0(4)
C6 Fe1 C4 C3 . . 158.8(6)
C7 Fe1 C4 C3 . . -47.6(8)
C1 Fe1 C4 C3 . . 81.6(3)
C8 Fe1 C4 C3 . . -83.9(4)
C2 Fe1 C4 C3 . . 37.3(3)
C10 Fe1 C4 C3 . . -166.4(3)
C5 Fe1 C4 C3 . . 119.3(5)
C9 Fe1 C4 C3 . . -126.1(4)
C6 Fe1 C4 C5 . . 39.5(8)
C7 Fe1 C4 C5 . . -166.9(6)
C1 Fe1 C4 C5 . . -37.7(3)
C8 Fe1 C4 C5 . . 156.7(4)
C2 Fe1 C4 C5 . . -82.1(3)
C10 Fe1 C4 C5 . . 74.2(4)
C3 Fe1 C4 C5 . . -119.3(5)
C9 Fe1 C4 C5 . . 114.6(4)
C3 C4 C5 C1 . . -1.1(6)
Fe1 C4 C5 C1 . . 58.4(3)
C3 C4 C5 Fe1 . . -59.5(4)
C2 C1 C5 C4 . . 1.2(5)
C11 C1 C5 C4 . . -172.6(4)
Fe1 C1 C5 C4 . . -59.0(4)
C2 C1 C5 Fe1 . . 60.1(3)
C11 C1 C5 Fe1 . . -113.6(4)
C6 Fe1 C5 C4 . . -165.9(3)
C7 Fe1 C5 C4 . . 163.0(7)
C1 Fe1 C5 C4 . . 119.8(4)
C8 Fe1 C5 C4 . . -53.1(7)
C2 Fe1 C5 C4 . . 81.2(3)
C10 Fe1 C5 C4 . . -125.1(4)
C3 Fe1 C5 C4 . . 37.4(3)
C9 Fe1 C5 C4 . . -84.5(4)
C6 Fe1 C5 C1 . . 74.3(3)
C7 Fe1 C5 C1 . . 43.2(8)
C8 Fe1 C5 C1 . . -172.9(5)
C2 Fe1 C5 C1 . . -38.6(3)
C10 Fe1 C5 C1 . . 115.1(3)
C3 Fe1 C5 C1 . . -82.4(3)
C4 Fe1 C5 C1 . . -119.8(4)
C9 Fe1 C5 C1 . . 155.7(3)
C7 Fe1 C6 C10 . . -118.2(5)
C1 Fe1 C6 C10 . . 117.0(4)
C8 Fe1 C6 C10 . . -79.5(4)
C2 Fe1 C6 C10 . . 159.5(3)
C3 Fe1 C6 C10 . . -169.3(5)
C4 Fe1 C6 C10 . . 46.0(8)
C5 Fe1 C6 C10 . . 75.9(4)
C9 Fe1 C6 C10 . . -36.2(4)
C1 Fe1 C6 C7 . . -124.7(4)
C8 Fe1 C6 C7 . . 38.8(4)
C2 Fe1 C6 C7 . . -82.3(4)
C10 Fe1 C6 C7 . . 118.2(5)
C3 Fe1 C6 C7 . . -51.0(7)
C4 Fe1 C6 C7 . . 164.2(7)
C5 Fe1 C6 C7 . . -165.9(4)
C9 Fe1 C6 C7 . . 82.0(4)
C10 C6 C7 C8 . . 0.2(6)
Fe1 C6 C7 C8 . . -60.9(4)
C10 C6 C7 Fe1 . . 61.1(4)
C6 Fe1 C7 C8 . . 117.1(5)
C1 Fe1 C7 C8 . . -169.1(4)
C2 Fe1 C7 C8 . . -126.8(4)
C10 Fe1 C7 C8 . . 79.4(4)
C3 Fe1 C7 C8 . . -84.6(4)
C4 Fe1 C7 C8 . . -50.5(8)
C5 Fe1 C7 C8 . . 157.7(6)
C9 Fe1 C7 C8 . . 37.1(4)
C1 Fe1 C7 C6 . . 73.8(4)
C8 Fe1 C7 C6 . . -117.1(5)
C2 Fe1 C7 C6 . . 116.1(3)
C10 Fe1 C7 C6 . . -37.7(3)
C3 Fe1 C7 C6 . . 158.3(3)
C4 Fe1 C7 C6 . . -167.6(5)
C5 Fe1 C7 C6 . . 40.7(9)
C9 Fe1 C7 C6 . . -80.0(4)
C6 C7 C8 C9 . . 0.0(7)
Fe1 C7 C8 C9 . . -60.4(4)
C6 C7 C8 Fe1 . . 60.4(4)
C6 Fe1 C8 C9 . . 80.2(4)
C7 Fe1 C8 C9 . . 119.2(6)
C1 Fe1 C8 C9 . . 151.9(7)
C2 Fe1 C8 C9 . . -167.9(3)
C10 Fe1 C8 C9 . . 36.7(4)
C3 Fe1 C8 C9 . . -125.3(4)
C4 Fe1 C8 C9 . . -82.1(4)
C5 Fe1 C8 C9 . . -44.6(7)
C6 Fe1 C8 C7 . . -39.0(4)
C1 Fe1 C8 C7 . . 32.7(10)
C2 Fe1 C8 C7 . . 73.0(4)
C10 Fe1 C8 C7 . . -82.4(4)
C3 Fe1 C8 C7 . . 115.5(4)
C4 Fe1 C8 C7 . . 158.7(4)
C5 Fe1 C8 C7 . . -163.8(5)
C9 Fe1 C8 C7 . . -119.2(6)
C7 C8 C9 C10 . . -0.2(7)
Fe1 C8 C9 C10 . . -59.5(4)
C7 C8 C9 Fe1 . . 59.3(4)
C6 Fe1 C9 C10 . . 37.1(4)
C7 Fe1 C9 C10 . . 81.5(4)
C1 Fe1 C9 C10 . . -42.7(7)
C8 Fe1 C9 C10 . . 119.4(6)
C2 Fe1 C9 C10 . . 157.6(7)
C3 Fe1 C9 C10 . . -164.9(4)
C4 Fe1 C9 C10 . . -123.6(4)
C5 Fe1 C9 C10 . . -80.6(4)
C6 Fe1 C9 C8 . . -82.3(4)
C7 Fe1 C9 C8 . . -37.9(4)
C1 Fe1 C9 C8 . . -162.0(4)
C2 Fe1 C9 C8 . . 38.2(10)
C10 Fe1 C9 C8 . . -119.4(6)
C3 Fe1 C9 C8 . . 75.8(5)
C4 Fe1 C9 C8 . . 117.1(4)
C5 Fe1 C9 C8 . . 160.1(4)
C8 C9 C10 C6 . . 0.3(7)
Fe1 C9 C10 C6 . . -58.8(4)
C8 C9 C10 Fe1 . . 59.1(4)
C7 C6 C10 C9 . . -0.3(7)
Fe1 C6 C10 C9 . . 60.0(4)
C7 C6 C10 Fe1 . . -60.3(4)
C6 Fe1 C10 C9 . . -120.2(6)
C7 Fe1 C10 C9 . . -81.7(4)
C1 Fe1 C10 C9 . . 160.0(4)
C8 Fe1 C10 C9 . . -37.4(4)
C2 Fe1 C10 C9 . . -165.9(5)
C3 Fe1 C10 C9 . . 44.9(10)
C4 Fe1 C10 C9 . . 76.1(5)
C5 Fe1 C10 C9 . . 116.8(4)
C7 Fe1 C10 C6 . . 38.5(4)
C1 Fe1 C10 C6 . . -79.8(4)
C8 Fe1 C10 C6 . . 82.8(4)
C2 Fe1 C10 C6 . . -45.7(7)
C3 Fe1 C10 C6 . . 165.1(7)
C4 Fe1 C10 C6 . . -163.7(4)
C5 Fe1 C10 C6 . . -123.0(4)
C9 Fe1 C10 C6 . . 120.2(6)
Mn2 O1 C11 O2 . . 0.3(4)
Mn2 O1 C11 C1 . . -178.7(3)
Mn2 O2 C11 O1 . . -0.3(4)
Mn2 O2 C11 C1 . . 178.7(4)
C2 C1 C11 O1 . . -1.9(7)
C5 C1 C11 O1 . . 170.7(4)
Fe1 C1 C11 O1 . . 84.2(4)
C2 C1 C11 O2 . . 179.1(4)
C5 C1 C11 O2 . . -8.3(7)
Fe1 C1 C11 O2 . . -94.8(4)
C2 C1 C11 Mn2 . . -27(7)
C5 C1 C11 Mn2 . . 145(7)
Fe1 C1 C11 Mn2 . . 59(7)
O4 Mn2 C11 O1 2_667 . 80.1(3)
O5 Mn2 C11 O1 . . -21.5(3)
O3 Mn2 C11 O1 . . -145.4(2)
O2 Mn2 C11 O1 . . 179.7(4)
O4 Mn2 C11 O2 2_667 . -99.5(3)
O5 Mn2 C11 O2 . . 158.8(2)
O3 Mn2 C11 O2 . . 34.9(3)
O1 Mn2 C11 O2 . . -179.7(4)
O4 Mn2 C11 C1 2_667 . 106(7)
O5 Mn2 C11 C1 . . 5(7)
O3 Mn2 C11 C1 . . -119(7)
O1 Mn2 C11 C1 . . 26(7)
O2 Mn2 C11 C1 . . -154(7)
